data_1526756
loop_
_publ_author_name
'Kranenberg, C.'
'Mewis, A.'

_publ_section_title
;
 Darstellung und Kristallstrukturen von Ln2 Al3 Si2 und Ln2 Al Si2 (Ln :
 Y, Tb - Lu)
;
_journal_name_full 'Zeitschrift fuer Anorganische und Allgemeine Chemie'
_journal_page_first 1448
_journal_page_last 1453
_journal_volume 626
_journal_year 2000
_chemical_formula_sum 'Al Si2 Yb2'
_chemical_name_systematic 'Yb2 Al Si2'
_space_group_IT_number 127
_symmetry_space_group_name_Hall '-P 4 2ab'
_symmetry_space_group_name_H-M 'P 4/m b m'
_cell_angle_alpha 90
_cell_angle_beta 90
_cell_angle_gamma 90
_cell_formula_units_Z 2
_cell_length_a 6.765
_cell_length_b 6.765
_cell_length_c 4.226
_cell_volume 193.404
_citation_journal_id_ASTM ZAACAB
_cod_data_source_file Kranenberg_ZAACAB_2000_747.cif
_cod_data_source_block Al1Si2Yb2
_cod_original_cell_volume 193.4038
_cod_original_formula_sum 'Al1 Si2 Yb2'
_cod_database_code 1526756

loop_
_symmetry_equiv_pos_as_xyz
x,y,z
-y,x,z
-x,-y,z
y,-x,z
x+1/2,-y+1/2,-z
y+1/2,x+1/2,-z
-x+1/2,y+1/2,-z
-y+1/2,-x+1/2,-z
-x,-y,-z
y,-x,-z
x,y,-z
-y,x,-z
-x-1/2,y-1/2,z
-y-1/2,-x-1/2,z
x-1/2,-y-1/2,z
y-1/2,x-1/2,z

loop_
_atom_site_label
_atom_site_type_symbol
_atom_site_fract_x
_atom_site_fract_y
_atom_site_fract_z
_atom_site_occupancy
_atom_site_U_iso_or_equiv
Al1 Al 0 0 0 1 0.0
Si1 Si 0.376 0.876 0 1 0.0
Yb1 Yb 0.17689 0.67689 0.5 1 0.0
